data_1524659
loop_
_publ_author_name
'Kashaev, A.A.'
'Postoenko, G.E.'
'Zel'bst, E.A.'

_publ_section_title
;
 Crystal structures of Rb Nb O (S O4)2 and N H4 Nb O (S O4)2
;
_journal_name_full Kristallografiya
_journal_page_first 1278
_journal_page_last 1280
_journal_volume 18
_journal_year 1973
_chemical_formula_sum 'H4 N Nb O9 S2'
_chemical_name_systematic '(N H4) (Nb O) (S O4)2'
_space_group_IT_number 62
_symmetry_space_group_name_Hall '-P 2c 2n'
_symmetry_space_group_name_H-M 'P n a m'
_cell_angle_alpha 90
_cell_angle_beta 90
_cell_angle_gamma 90
_cell_formula_units_Z 4
_cell_length_a 17.01
_cell_length_b 8.69
_cell_length_c 5.13
_cell_volume 758.301
_citation_journal_id_ASTM KRISAJ
_cod_data_source_file Kashaev_KRISAJ_1973_777.cif
_cod_data_source_block H4N1Nb1O9S2
_cod_original_cell_volume 758.3007
_cod_original_sg_symbol_Hall '-P 2ac 2n (-x,z,y)'
_cod_original_formula_sum 'H4 N1 Nb1 O9 S2'
_cod_database_code 1524659

loop_
_symmetry_equiv_pos_as_xyz
x,y,z
-x+1/2,y+1/2,-z
x+1/2,-y+1/2,-z+1/2
-x,-y,z+1/2
-x,-y,-z
x-1/2,-y-1/2,z
-x-1/2,y-1/2,z-1/2
x,y,-z-1/2

loop_
_atom_site_label
_atom_site_type_symbol
_atom_site_fract_x
_atom_site_fract_y
_atom_site_fract_z
_atom_site_occupancy
_atom_site_U_iso_or_equiv
O4 O-2 0.0413 0.4664 0.25 1 0.0
O7 O-2 0.1663 0.3986 0.75 1 0.0
O2 O-2 0.3786 0.1653 -0.0265 1 0.0
S1 S+6 0.308 0.48 0.25 1 0.0
O3 O-2 0.2717 0.331 0.25 1 0.0
O5 O-2 0.4997 0.2488 0.75 1 0.0
S2 S+6 0.4324 0.1308 0.75 1 0.0
O6 O-2 0.3886 0.4845 0.25 1 0.0
N1 N-3 0.047 0.1408 0.25 1 0.0
Nb1 Nb+5 0.3094 0.0814 0.25 1 0.0
O1 O-2 0.2199 0.0749 -0.0221 1 0.0
